data_4076427
loop_
_publ_author_name
'MacDougall, Tiffany J.'
'Samant, Rahul G.'
'Trepanier, Steven J.'
'Ferguson, Michael J.'
'McDonald, Robert'
'Cowie, Martin'

_publ_section_title
;
 Geminal Carbon--Hydrogen Bond Activation in Cumulenes Promoted by
 Adjacent Iridium/Ruthenium Centers
;
_journal_issue 5
_journal_name_full Organometallics
_journal_page_first 1857
_journal_paper_doi 10.1021/om201201h
_journal_volume 31
_journal_year 2012
_chemical_formula_moiety 'C56 H46 Ir O4 P4 Ru, C F3 O3 S, 0.5(C H2 Cl2)'
_chemical_formula_sum 'C57.5 H47 Cl F3 Ir O7 P4 Ru S'
_chemical_formula_weight 1391.61
_chemical_name_systematic
;
 ?
;
_space_group_IT_number 15
_symmetry_cell_setting monoclinic
_symmetry_space_group_name_Hall '-I 2ya'
_symmetry_space_group_name_H-M 'I 1 2/a 1'
_atom_sites_solution_hydrogens geom
_atom_sites_solution_primary direct
_atom_sites_solution_secondary difmap
_audit_creation_method SHELXL-97
_cell_angle_alpha 90.00
_cell_angle_beta 95.2753(9)
_cell_angle_gamma 90.00
_cell_formula_units_Z 8
_cell_length_a 17.5797(11)
_cell_length_b 23.6325(15)
_cell_length_c 26.4280(17)
_cell_measurement_reflns_used 7473
_cell_measurement_temperature 193(2)
_cell_measurement_theta_max 27.43
_cell_measurement_theta_min 2.18
_cell_volume 10933.1(12)
_computing_cell_refinement 'Bruker SAINT (Bruker, 1997)'
_computing_data_collection 'Bruker SMART (Bruker, 1997)'
_computing_data_reduction 'Bruker SAINT (Bruker, 1997)'
_computing_molecular_graphics 'Bruker SHELXTL (Bruker, 1997)'
_computing_publication_material 'Bruker SHELXTL (Bruker, 1997)'
_computing_structure_refinement 'SHELXL-97 (Sheldrick, 1997)'
_computing_structure_solution 'SHELXS-97 (Sheldrick, 1990)'
_diffrn_ambient_temperature 193(2)
_diffrn_detector_area_resol_mean 8.192
_diffrn_measured_fraction_theta_full 0.999
_diffrn_measured_fraction_theta_max 0.999
_diffrn_measurement_device_type 'Bruker PLATFORM diffractometer/SMART 1000 CCD area detector'
_diffrn_measurement_method '\w scans'
_diffrn_radiation_monochromator graphite
_diffrn_radiation_source 'fine-focus sealed tube'
_diffrn_radiation_type MoK\a
_diffrn_radiation_wavelength 0.71073
_diffrn_reflns_av_R_equivalents 0.0308
_diffrn_reflns_av_sigmaI/netI 0.0267
_diffrn_reflns_limit_h_max 22
_diffrn_reflns_limit_h_min -22
_diffrn_reflns_limit_k_max 30
_diffrn_reflns_limit_k_min -30
_diffrn_reflns_limit_l_max 34
_diffrn_reflns_limit_l_min -34
_diffrn_reflns_number 45746
_diffrn_reflns_theta_full 27.45
_diffrn_reflns_theta_max 27.45
_diffrn_reflns_theta_min 1.55
_diffrn_standards_decay_% 0
_diffrn_standards_interval_time 0
_diffrn_standards_number 0
_exptl_absorpt_coefficient_mu 2.975
_exptl_absorpt_correction_T_max 0.7355
_exptl_absorpt_correction_T_min 0.3977
_exptl_absorpt_correction_type multi-scan
_exptl_absorpt_process_details 'SADABS (Sheldrick, 1996)'
_exptl_crystal_colour orange
_exptl_crystal_density_diffrn 1.691
_exptl_crystal_density_method 'not measured'
_exptl_crystal_description prism
_exptl_crystal_F_000 5512
_exptl_crystal_size_max 0.38
_exptl_crystal_size_mid 0.38
_exptl_crystal_size_min 0.11
_refine_diff_density_max 1.478
_refine_diff_density_min -0.864
_refine_diff_density_rms 0.303
_refine_ls_extinction_method none
_refine_ls_goodness_of_fit_ref 1.122
_refine_ls_hydrogen_treatment constr
_refine_ls_matrix_type full
_refine_ls_number_parameters 737
_refine_ls_number_reflns 12470
_refine_ls_number_restraints 29
_refine_ls_restrained_S_all 1.126
_refine_ls_R_factor_all 0.0439
_refine_ls_R_factor_gt 0.0303
_refine_ls_shift/su_max 0.001
_refine_ls_shift/su_mean 0.000
_refine_ls_structure_factor_coef Fsqd
_refine_ls_weighting_details 'calc w=1/[\s^2^(Fo^2^)+(0.0505P)^2^+12.4433P] where P=(Fo^2^+2Fc^2^)/3'
_refine_ls_weighting_scheme calc
_refine_ls_wR_factor_gt 0.0771
_refine_ls_wR_factor_ref 0.0911
_reflns_number_gt 10108
_reflns_number_total 12470
_reflns_threshold_expression I>2\s(I)
_cod_data_source_file om201201h_si_001.cif
_cod_data_source_block 9-CF3SO3
_cod_depositor_comments
;
The following automatic conversions were performed:

'_symmetry_cell_setting' value 'Monoclinic' changed to 'monoclinic'
according to /home/saulius/struct/CIF-dictionaries/cif_core.dic
dictionary named 'cif_core.dic' version 2.4.1 from 2010-06-29.

Automatic conversion script
Id: cif_fix_values 1715 2011-07-08 13:25:40Z adriana 
;
_cod_original_sg_symbol_H-M 'I 2/a'
_cod_database_code 4076427

loop_
_symmetry_equiv_pos_as_xyz
'x, y, z'
'-x+1/2, y, -z'
'x+1/2, y+1/2, z+1/2'
'-x+1, y+1/2, -z+1/2'
'-x, -y, -z'
'x-1/2, -y, z'
'-x+1/2, -y+1/2, -z+1/2'
'x, -y+1/2, z+1/2'

loop_
_atom_site_label
_atom_site_type_symbol
_atom_site_fract_x
_atom_site_fract_y
_atom_site_fract_z
_atom_site_U_iso_or_equiv
_atom_site_adp_type
_atom_site_occupancy
_atom_site_symmetry_multiplicity
_atom_site_calc_flag
_atom_site_refinement_flags
_atom_site_disorder_assembly
_atom_site_disorder_group
Ir Ir 0.497638(7) 0.348423(5) 0.249949(5) 0.02534(5) Uani 1 1 d . . .
Ru Ru 0.426895(14) 0.459278(11) 0.229788(10) 0.02202(7) Uani 1 1 d . . .
P1 P 0.57900(5) 0.35568(4) 0.18511(4) 0.0293(2) Uani 1 1 d . . .
P2 P 0.48808(5) 0.46257(4) 0.15310(4) 0.02708(18) Uani 1 1 d . . .
P3 P 0.47343(5) 0.34677(3) 0.33520(4) 0.02598(19) Uani 1 1 d . . .
P4 P 0.37853(5) 0.45279(4) 0.31123(3) 0.02506(18) Uani 1 1 d . . .
O1 O 0.48532(18) 0.22058(12) 0.24288(13) 0.0554(9) Uani 1 1 d . . .
O2 O 0.34457(15) 0.34508(10) 0.19458(11) 0.0361(6) Uani 1 1 d . . .
O3 O 0.27410(17) 0.49999(14) 0.17660(13) 0.0549(8) Uani 1 1 d . . .
O4 O 0.48470(16) 0.57891(12) 0.25289(11) 0.0420(7) Uani 1 1 d . . .
C1 C 0.4855(2) 0.26959(16) 0.24355(15) 0.0342(8) Uani 1 1 d . . .
C2 C 0.39638(19) 0.37048(14) 0.21464(13) 0.0277(7) Uani 1 1 d . . .
C3 C 0.3296(2) 0.48319(15) 0.19601(15) 0.0319(8) Uani 1 1 d . . .
C4 C 0.4621(2) 0.53457(15) 0.24464(14) 0.0298(7) Uani 1 1 d . . .
C5 C 0.53414(19) 0.42943(14) 0.26580(13) 0.0263(7) Uani 1 1 d . . .
C6 C 0.5948(2) 0.45526(16) 0.28704(17) 0.0382(9) Uani 1 1 d . . .
H6A H 0.6378 0.4339 0.3003 0.046 Uiso 1 1 calc R . .
H6B H 0.5957 0.4954 0.2892 0.046 Uiso 1 1 calc R . .
C7 C 0.5816(2) 0.42767(15) 0.15869(15) 0.0320(8) Uani 1 1 d . . .
H7A H 0.6180 0.4508 0.1808 0.038 Uiso 1 1 calc R . .
H7B H 0.6008 0.4258 0.1247 0.038 Uiso 1 1 calc R . .
C8 C 0.4460(2) 0.41590(15) 0.35743(13) 0.0284(7) Uani 1 1 d . . .
H8A H 0.4924 0.4394 0.3644 0.034 Uiso 1 1 calc R . .
H8B H 0.4223 0.4113 0.3897 0.034 Uiso 1 1 calc R . .
C11 C 0.5589(2) 0.31049(15) 0.12903(15) 0.0365(9) Uani 1 1 d . . .
C12 C 0.4898(3) 0.28231(19) 0.12160(17) 0.0481(11) Uani 1 1 d . . .
H12 H 0.4538 0.2854 0.1461 0.058 Uiso 1 1 calc R . .
C13 C 0.4729(3) 0.2495(2) 0.0782(2) 0.0643(14) Uani 1 1 d . . .
H13 H 0.4257 0.2297 0.0733 0.077 Uiso 1 1 calc R . .
C14 C 0.5251(3) 0.2459(2) 0.0424(2) 0.0651(15) Uani 1 1 d . . .
H14 H 0.5140 0.2236 0.0128 0.078 Uiso 1 1 calc R . .
C15 C 0.5929(3) 0.2745(2) 0.0496(2) 0.0629(14) Uani 1 1 d . . .
H15 H 0.6281 0.2723 0.0245 0.075 Uiso 1 1 calc R . .
C16 C 0.6108(3) 0.3064(2) 0.09269(18) 0.0517(11) Uani 1 1 d . . .
H16 H 0.6584 0.3255 0.0975 0.062 Uiso 1 1 calc R . .
C21 C 0.6791(2) 0.34513(15) 0.20908(16) 0.0349(9) Uani 1 1 d . . .
C22 C 0.6949(2) 0.32013(17) 0.25614(17) 0.0423(10) Uani 1 1 d . . .
H22 H 0.6540 0.3072 0.2743 0.051 Uiso 1 1 calc R . .
C23 C 0.7698(2) 0.31355(18) 0.2775(2) 0.0503(11) Uani 1 1 d . . .
H23 H 0.7800 0.2960 0.3097 0.060 Uiso 1 1 calc R . .
C24 C 0.8288(2) 0.3327(2) 0.2515(2) 0.0541(12) Uani 1 1 d . . .
H24 H 0.8800 0.3289 0.2661 0.065 Uiso 1 1 calc R . .
C25 C 0.8141(2) 0.3573(2) 0.2045(2) 0.0530(12) Uani 1 1 d . . .
H25 H 0.8555 0.3695 0.1865 0.064 Uiso 1 1 calc R . .
C26 C 0.7402(2) 0.36433(19) 0.18316(18) 0.0454(10) Uani 1 1 d . . .
H26 H 0.7308 0.3822 0.1510 0.054 Uiso 1 1 calc R . .
C31 C 0.4412(2) 0.43399(16) 0.09422(14) 0.0344(8) Uani 1 1 d . . .
C32 C 0.3694(3) 0.40987(18) 0.09118(16) 0.0443(10) Uani 1 1 d . . .
H32 H 0.3415 0.4087 0.1203 0.053 Uiso 1 1 calc R . .
C33 C 0.3379(3) 0.3873(2) 0.04520(19) 0.0649(15) Uani 1 1 d . . .
H33 H 0.2887 0.3703 0.0432 0.078 Uiso 1 1 calc R . .
C34 C 0.3767(4) 0.3894(3) 0.0035(2) 0.0786(18) Uani 1 1 d . . .
H34 H 0.3555 0.3730 -0.0275 0.094 Uiso 1 1 calc R . .
C35 C 0.4462(4) 0.4150(3) 0.0058(2) 0.085(2) Uani 1 1 d . . .
H35 H 0.4724 0.4176 -0.0240 0.102 Uiso 1 1 calc R . .
C36 C 0.4792(3) 0.4372(2) 0.05068(18) 0.0620(14) Uani 1 1 d . . .
H36 H 0.5280 0.4547 0.0518 0.074 Uiso 1 1 calc R . .
C41 C 0.5088(2) 0.53501(15) 0.13573(15) 0.0356(8) Uani 1 1 d . . .
C42 C 0.4490(3) 0.56757(17) 0.11353(17) 0.0448(10) Uani 1 1 d . . .
H42 H 0.4006 0.5507 0.1048 0.054 Uiso 1 1 calc R . .
C43 C 0.4598(3) 0.62459(19) 0.1040(2) 0.0616(14) Uani 1 1 d . . .
H43 H 0.4186 0.6469 0.0893 0.074 Uiso 1 1 calc R . .
C44 C 0.5300(4) 0.64875(19) 0.1160(2) 0.0678(17) Uani 1 1 d . . .
H44 H 0.5372 0.6878 0.1092 0.081 Uiso 1 1 calc R . .
C45 C 0.5896(4) 0.6174(2) 0.1375(2) 0.0641(15) Uani 1 1 d . . .
H45 H 0.6380 0.6347 0.1459 0.077 Uiso 1 1 calc R . .
C46 C 0.5796(3) 0.55997(19) 0.14723(18) 0.0490(11) Uani 1 1 d . . .
H46 H 0.6213 0.5380 0.1617 0.059 Uiso 1 1 calc R . .
C51 C 0.5560(2) 0.32586(16) 0.37734(14) 0.0326(8) Uani 1 1 d . . .
C52 C 0.5945(2) 0.27637(17) 0.36583(17) 0.0431(10) Uani 1 1 d . . .
H52 H 0.5766 0.2550 0.3367 0.052 Uiso 1 1 calc R . .
C53 C 0.6579(2) 0.25806(19) 0.39589(18) 0.0496(11) Uani 1 1 d . . .
H53 H 0.6835 0.2245 0.3874 0.060 Uiso 1 1 calc R . .
C54 C 0.6836(2) 0.2882(2) 0.43784(18) 0.0534(12) Uani 1 1 d . . .
H54 H 0.7276 0.2757 0.4583 0.064 Uiso 1 1 calc R . .
C55 C 0.6467(3) 0.3367(2) 0.45094(17) 0.0514(11) Uani 1 1 d . . .
H55 H 0.6649 0.3572 0.4805 0.062 Uiso 1 1 calc R . .
C56 C 0.5822(2) 0.35570(18) 0.42043(16) 0.0418(9) Uani 1 1 d . . .
H56 H 0.5565 0.3891 0.4294 0.050 Uiso 1 1 calc R . .
C61 C 0.3978(2) 0.30107(15) 0.35430(15) 0.0312(8) Uani 1 1 d . . .
C62 C 0.3450(2) 0.27693(15) 0.31868(17) 0.0384(9) Uani 1 1 d . . .
H62 H 0.3504 0.2822 0.2835 0.046 Uiso 1 1 calc R . .
C63 C 0.2845(2) 0.24529(17) 0.3333(2) 0.0498(11) Uani 1 1 d . . .
H63 H 0.2487 0.2288 0.3085 0.060 Uiso 1 1 calc R . .
C64 C 0.2765(3) 0.23793(19) 0.3841(2) 0.0560(13) Uani 1 1 d . . .
H64 H 0.2347 0.2167 0.3944 0.067 Uiso 1 1 calc R . .
C65 C 0.3285(3) 0.2610(2) 0.4202(2) 0.0547(12) Uani 1 1 d . . .
H65 H 0.3229 0.2553 0.4552 0.066 Uiso 1 1 calc R . .
C66 C 0.3892(2) 0.29275(18) 0.40563(17) 0.0415(9) Uani 1 1 d . . .
H66 H 0.4249 0.3088 0.4307 0.050 Uiso 1 1 calc R . .
C71 C 0.28780(19) 0.41656(14) 0.31620(14) 0.0287(7) Uani 1 1 d . . .
C72 C 0.2391(2) 0.40197(15) 0.27337(15) 0.0325(8) Uani 1 1 d . . .
H72 H 0.2537 0.4100 0.2404 0.039 Uiso 1 1 calc R . .
C73 C 0.1694(2) 0.37579(18) 0.27876(17) 0.0414(9) Uani 1 1 d . . .
H73 H 0.1364 0.3663 0.2495 0.050 Uiso 1 1 calc R . .
C74 C 0.1482(2) 0.36351(19) 0.32646(19) 0.0479(11) Uani 1 1 d . . .
H74 H 0.1007 0.3455 0.3300 0.057 Uiso 1 1 calc R . .
C75 C 0.1960(2) 0.3773(2) 0.36913(18) 0.0482(10) Uani 1 1 d . . .
H75 H 0.1814 0.3686 0.4020 0.058 Uiso 1 1 calc R . .
C76 C 0.2652(2) 0.40393(16) 0.36414(16) 0.0387(9) Uani 1 1 d . . .
H76 H 0.2975 0.4136 0.3937 0.046 Uiso 1 1 calc R . .
C81 C 0.3663(2) 0.51975(15) 0.34396(14) 0.0324(8) Uani 1 1 d . . .
C82 C 0.4297(3) 0.55051(18) 0.36309(18) 0.0478(11) Uani 1 1 d . . .
H82 H 0.4795 0.5366 0.3593 0.057 Uiso 1 1 calc R . .
C83 C 0.4205(3) 0.60174(18) 0.3879(2) 0.0583(14) Uani 1 1 d . . .
H83 H 0.4641 0.6227 0.4009 0.070 Uiso 1 1 calc R . .
C84 C 0.3483(3) 0.6221(2) 0.39362(19) 0.0617(14) Uani 1 1 d . . .
H84 H 0.3420 0.6571 0.4105 0.074 Uiso 1 1 calc R . .
C85 C 0.2862(3) 0.5917(2) 0.3748(2) 0.0601(13) Uani 1 1 d . . .
H85 H 0.2365 0.6057 0.3790 0.072 Uiso 1 1 calc R . .
C86 C 0.2940(2) 0.54074(17) 0.34967(17) 0.0434(10) Uani 1 1 d . . .
H86 H 0.2500 0.5204 0.3364 0.052 Uiso 1 1 calc R . .
S1 S 0.72456(15) 0.38690(12) 0.00695(15) 0.0690(8) Uani 0.50 1 d P A -1
F91 F 0.8509(10) 0.4316(9) -0.0097(7) 0.135(7) Uani 0.50 1 d P A -1
F92 F 0.7513(10) 0.4636(8) -0.0566(5) 0.210(9) Uani 0.50 1 d P A -1
F93 F 0.7783(8) 0.4867(3) 0.0224(5) 0.129(4) Uani 0.50 1 d P A -1
O91 O 0.6543(14) 0.4090(12) 0.0139(12) 0.179(14) Uani 0.50 1 d P A -1
O92 O 0.7710(13) 0.3694(9) 0.0557(7) 0.128(8) Uani 0.50 1 d P A -1
O93 O 0.7338(11) 0.3483(7) -0.0286(7) 0.128(8) Uani 0.50 1 d P A -1
C91 C 0.7800(7) 0.4457(5) -0.0095(5) 0.073(3) Uani 0.50 1 d P A -1
S2A S 0.4257(3) 0.4493(3) 0.5223(3) 0.0853(10) Uiso 0.25 1 d PD B 1
F94A F 0.3240(8) 0.5123(5) 0.4733(4) 0.0853(10) Uiso 0.25 1 d PD B 1
F95A F 0.2866(8) 0.4267(4) 0.4922(5) 0.0853(10) Uiso 0.25 1 d PD . 1
F96A F 0.2983(8) 0.4926(5) 0.5511(4) 0.0853(10) Uiso 0.25 1 d PD B 1
O94A O 0.4245(10) 0.4000(4) 0.5547(4) 0.0853(10) Uiso 0.25 1 d PD B 1
O95A O 0.4684(8) 0.4945(4) 0.5485(5) 0.0853(10) Uiso 0.25 1 d PD B 1
O96A O 0.4598(9) 0.4350(6) 0.4761(4) 0.0853(10) Uiso 0.25 1 d PD B 1
C92A C 0.3280(4) 0.4720(4) 0.5096(4) 0.0853(10) Uiso 0.25 1 d PD B 1
S2B S 0.3804(5) 0.4206(3) 0.5066(3) 0.0853(10) Uiso 0.25 1 d PD C 2
F94B F 0.3451(7) 0.5302(5) 0.4997(4) 0.0853(10) Uiso 0.25 1 d PD C 2
F95B F 0.4392(6) 0.5063(6) 0.5562(5) 0.0853(10) Uiso 0.25 1 d PD C 2
F96B F 0.3208(7) 0.4836(6) 0.5683(5) 0.0853(10) Uiso 0.25 1 d PD C 2
O94B O 0.4200(8) 0.3827(6) 0.5429(5) 0.0853(10) Uiso 0.25 1 d PD C 2
O95B O 0.3093(6) 0.3954(6) 0.4857(6) 0.0853(10) Uiso 0.25 1 d PD C 2
O96B O 0.4276(7) 0.4344(7) 0.4665(5) 0.0853(10) Uiso 0.25 1 d PD C 2
C92B C 0.3711(6) 0.4900(3) 0.5332(4) 0.0853(10) Uiso 0.25 1 d PD C 2
Cl1S Cl 0.4070(3) 0.40903(15) 0.50224(14) 0.0891(11) Uani 0.50 1 d PD D 3
Cl2S Cl 0.3673(3) 0.50134(15) 0.56851(17) 0.1129(15) Uani 0.50 1 d PD D 3
C1S C 0.3879(8) 0.4837(2) 0.5050(2) 0.0853(10) Uiso 0.50 1 d PD D 3
H1SA H 0.4328 0.5054 0.4959 0.102 Uiso 0.50 1 calc PR D 3
H1SB H 0.3437 0.4935 0.4806 0.102 Uiso 0.50 1 calc PR D 3

loop_
_atom_site_aniso_label
_atom_site_aniso_U_11
_atom_site_aniso_U_22
_atom_site_aniso_U_33
_atom_site_aniso_U_23
_atom_site_aniso_U_13
_atom_site_aniso_U_12
Ir 0.02397(8) 0.02189(8) 0.03036(9) -0.00162(5) 0.00351(5) -0.00242(5)
Ru 0.02011(12) 0.02103(12) 0.02494(14) 0.00109(10) 0.00216(10) -0.00085(9)
P1 0.0248(4) 0.0283(4) 0.0353(5) -0.0050(4) 0.0067(4) -0.0014(3)
P2 0.0280(4) 0.0262(4) 0.0275(5) 0.0002(3) 0.0052(4) -0.0048(3)
P3 0.0228(4) 0.0254(4) 0.0294(5) 0.0033(3) 0.0008(4) -0.0007(3)
P4 0.0239(4) 0.0255(4) 0.0257(4) -0.0017(3) 0.0020(3) 0.0003(3)
O1 0.0568(19) 0.0236(15) 0.086(3) -0.0078(14) 0.0056(17) -0.0027(13)
O2 0.0345(14) 0.0323(14) 0.0409(16) -0.0032(11) -0.0003(12) -0.0093(11)
O3 0.0352(16) 0.0578(19) 0.069(2) 0.0202(16) -0.0077(15) 0.0052(14)
O4 0.0447(16) 0.0272(14) 0.0537(19) -0.0047(12) 0.0022(14) -0.0075(12)
C1 0.0310(18) 0.0284(19) 0.043(2) -0.0014(15) 0.0041(16) 0.0006(14)
C2 0.0272(17) 0.0279(17) 0.0280(18) 0.0011(14) 0.0026(14) -0.0018(14)
C3 0.0298(18) 0.0295(17) 0.036(2) 0.0059(15) 0.0005(15) -0.0045(14)
C4 0.0253(17) 0.0304(18) 0.034(2) 0.0021(15) 0.0050(14) 0.0029(14)
C5 0.0263(17) 0.0257(16) 0.0273(18) -0.0006(13) 0.0041(14) -0.0012(13)
C6 0.0290(18) 0.0284(18) 0.057(3) -0.0043(17) 0.0044(17) -0.0051(15)
C7 0.0262(17) 0.0319(18) 0.039(2) 0.0001(15) 0.0101(15) -0.0040(14)
C8 0.0298(18) 0.0294(17) 0.0254(18) -0.0022(14) -0.0012(14) -0.0014(14)
C11 0.040(2) 0.0317(19) 0.038(2) -0.0095(16) 0.0049(17) 0.0023(16)
C12 0.045(2) 0.052(3) 0.048(3) -0.017(2) 0.008(2) -0.007(2)
C13 0.062(3) 0.067(3) 0.062(3) -0.029(3) -0.002(3) -0.010(3)
C14 0.071(3) 0.073(3) 0.049(3) -0.033(3) -0.005(3) 0.008(3)
C15 0.062(3) 0.077(4) 0.051(3) -0.023(3) 0.016(2) 0.006(3)
C16 0.044(2) 0.061(3) 0.051(3) -0.018(2) 0.013(2) -0.003(2)
C21 0.0246(17) 0.0314(19) 0.049(2) -0.0098(16) 0.0045(16) 0.0016(14)
C22 0.0302(19) 0.039(2) 0.058(3) -0.0038(19) 0.0047(18) 0.0024(16)
C23 0.040(2) 0.046(2) 0.063(3) -0.004(2) -0.005(2) 0.0066(19)
C24 0.028(2) 0.050(2) 0.083(4) -0.016(3) -0.003(2) 0.0056(18)
C25 0.027(2) 0.060(3) 0.074(4) -0.014(3) 0.016(2) -0.0075(19)
C26 0.036(2) 0.050(2) 0.052(3) -0.008(2) 0.0121(19) -0.0046(18)
C31 0.038(2) 0.037(2) 0.0274(19) -0.0030(15) 0.0019(16) -0.0056(16)
C32 0.045(2) 0.057(3) 0.030(2) 0.0056(18) -0.0009(18) -0.0164(19)
C33 0.065(3) 0.088(4) 0.040(3) -0.001(3) -0.003(2) -0.037(3)
C34 0.084(4) 0.114(5) 0.036(3) -0.023(3) 0.001(3) -0.034(4)
C35 0.076(4) 0.143(6) 0.038(3) -0.030(3) 0.018(3) -0.037(4)
C36 0.053(3) 0.096(4) 0.040(3) -0.017(3) 0.017(2) -0.025(3)
C41 0.049(2) 0.0300(18) 0.030(2) -0.0003(15) 0.0140(17) -0.0069(16)
C42 0.055(3) 0.038(2) 0.044(2) 0.0067(18) 0.019(2) 0.0029(19)
C43 0.093(4) 0.036(2) 0.062(3) 0.012(2) 0.036(3) 0.017(2)
C44 0.119(5) 0.029(2) 0.062(4) 0.000(2) 0.042(4) -0.014(3)
C45 0.091(4) 0.045(3) 0.059(3) -0.005(2) 0.018(3) -0.037(3)
C46 0.059(3) 0.043(2) 0.045(3) 0.0028(19) 0.005(2) -0.020(2)
C51 0.0266(17) 0.0356(19) 0.035(2) 0.0121(16) 0.0004(15) -0.0038(15)
C52 0.039(2) 0.039(2) 0.050(3) 0.0091(18) -0.0053(18) 0.0052(17)
C53 0.041(2) 0.048(2) 0.059(3) 0.016(2) -0.002(2) 0.0114(19)
C54 0.036(2) 0.072(3) 0.050(3) 0.027(2) -0.008(2) 0.008(2)
C55 0.046(2) 0.074(3) 0.032(2) 0.006(2) -0.0095(19) -0.003(2)
C56 0.037(2) 0.050(2) 0.038(2) 0.0080(18) -0.0011(18) 0.0003(17)
C61 0.0276(17) 0.0256(16) 0.041(2) 0.0070(15) 0.0070(15) 0.0008(14)
C62 0.0323(19) 0.0305(18) 0.052(3) 0.0043(17) 0.0036(17) -0.0064(15)
C63 0.036(2) 0.038(2) 0.076(3) 0.009(2) 0.007(2) -0.0109(18)
C64 0.041(2) 0.040(2) 0.090(4) 0.017(2) 0.021(2) -0.0061(19)
C65 0.058(3) 0.054(3) 0.056(3) 0.019(2) 0.024(2) 0.002(2)
C66 0.040(2) 0.044(2) 0.041(2) 0.0098(18) 0.0070(18) 0.0005(17)
C71 0.0218(16) 0.0294(17) 0.035(2) 0.0028(15) 0.0047(14) 0.0012(13)
C72 0.0284(18) 0.0363(19) 0.033(2) 0.0023(15) 0.0041(15) 0.0002(14)
C73 0.0276(18) 0.046(2) 0.050(3) 0.0003(19) 0.0020(17) -0.0037(17)
C74 0.033(2) 0.050(2) 0.063(3) 0.005(2) 0.017(2) -0.0062(18)
C75 0.044(2) 0.056(3) 0.048(3) 0.003(2) 0.020(2) -0.008(2)
C76 0.038(2) 0.045(2) 0.034(2) -0.0011(17) 0.0098(17) -0.0002(17)
C81 0.040(2) 0.0291(17) 0.0276(19) 0.0001(14) 0.0019(16) 0.0033(15)
C82 0.049(2) 0.041(2) 0.053(3) -0.009(2) -0.001(2) -0.0001(19)
C83 0.077(4) 0.038(2) 0.057(3) -0.018(2) -0.007(3) -0.010(2)
C84 0.091(4) 0.041(2) 0.053(3) -0.016(2) 0.006(3) 0.010(3)
C85 0.068(3) 0.050(3) 0.063(3) -0.010(2) 0.013(3) 0.021(2)
C86 0.043(2) 0.040(2) 0.047(3) -0.0047(18) 0.0041(19) 0.0102(18)
S1 0.0458(14) 0.0479(13) 0.116(3) 0.0147(16) 0.0209(16) 0.0004(10)
F91 0.059(7) 0.211(19) 0.131(11) 0.031(12) -0.001(7) -0.053(10)
F92 0.206(16) 0.32(2) 0.101(9) 0.124(12) -0.034(9) -0.111(14)
F93 0.168(12) 0.055(4) 0.160(13) -0.048(6) 0.000(8) -0.028(5)
O91 0.087(14) 0.20(2) 0.26(2) 0.130(19) 0.085(13) 0.021(12)
O92 0.109(10) 0.167(18) 0.105(13) 0.072(11) -0.003(10) -0.038(12)
O93 0.087(11) 0.104(10) 0.19(2) -0.087(12) 0.015(14) -0.035(9)
C91 0.071(8) 0.075(8) 0.071(9) 0.014(6) -0.003(6) -0.010(6)
Cl1S 0.116(3) 0.090(2) 0.062(2) -0.0108(17) 0.014(2) 0.010(2)
Cl2S 0.122(3) 0.085(2) 0.142(4) -0.051(2) 0.065(3) -0.044(2)

loop_
_atom_type_symbol
_atom_type_description
_atom_type_scat_dispersion_real
_atom_type_scat_dispersion_imag
_atom_type_scat_source
C C 0.0033 0.0016 'International Tables Vol C Tables 4.2.6.8 and 6.1.1.4'
H H 0.0000 0.0000 'International Tables Vol C Tables 4.2.6.8 and 6.1.1.4'
O O 0.0106 0.0060 'International Tables Vol C Tables 4.2.6.8 and 6.1.1.4'
F F 0.0171 0.0103 'International Tables Vol C Tables 4.2.6.8 and 6.1.1.4'
P P 0.1023 0.0942 'International Tables Vol C Tables 4.2.6.8 and 6.1.1.4'
S S 0.1246 0.1234 'International Tables Vol C Tables 4.2.6.8 and 6.1.1.4'
Cl Cl 0.1484 0.1585 'International Tables Vol C Tables 4.2.6.8 and 6.1.1.4'
Ru Ru -1.2594 0.8363 'International Tables Vol C Tables 4.2.6.8 and 6.1.1.4'
Ir Ir -1.4442 7.9887 'International Tables Vol C Tables 4.2.6.8 and 6.1.1.4'

loop_
_geom_angle_atom_site_label_1
_geom_angle_atom_site_label_2
_geom_angle_atom_site_label_3
_geom_angle
C1 Ir C2 97.31(15)
C1 Ir C5 166.92(15)
C2 Ir C5 95.75(13)
C1 Ir P3 92.35(12)
C2 Ir P3 102.79(10)
C5 Ir P3 84.25(10)
C1 Ir P1 94.52(12)
C2 Ir P1 102.54(10)
C5 Ir P1 83.11(10)
P3 Ir P1 152.65(3)
C1 Ir Ru 145.79(11)
C2 Ir Ru 48.50(10)
C5 Ir Ru 47.26(10)
P3 Ir Ru 94.51(2)
P1 Ir Ru 94.54(2)
C4 Ru C3 94.48(15)
C4 Ru C5 87.75(14)
C3 Ru C5 177.66(14)
C4 Ru C2 175.18(14)
C3 Ru C2 90.25(14)
C5 Ru C2 87.52(13)
C4 Ru P2 88.94(11)
C3 Ru P2 92.69(12)
C5 Ru P2 86.63(10)
C2 Ru P2 89.89(9)
C4 Ru P4 90.56(11)
C3 Ru P4 93.53(11)
C5 Ru P4 87.16(10)
C2 Ru P4 90.10(9)
P2 Ru P4 173.78(3)
C4 Ru Ir 132.17(11)
C3 Ru Ir 133.35(10)
C5 Ru Ir 44.42(9)
C2 Ru Ir 43.10(9)
P2 Ru Ir 88.09(2)
P4 Ru Ir 87.65(2)
C21 P1 C11 107.90(17)
C21 P1 C7 101.55(17)
C11 P1 C7 103.97(18)
C21 P1 Ir 111.69(14)
C11 P1 Ir 117.68(13)
C7 P1 Ir 112.60(12)
C41 P2 C31 102.65(18)
C41 P2 C7 104.16(18)
C31 P2 C7 103.51(18)
C41 P2 Ru 111.25(12)
C31 P2 Ru 120.71(13)
C7 P2 Ru 112.87(13)
C51 P3 C8 105.52(17)
C51 P3 C61 103.41(16)
C8 P3 C61 102.80(17)
C51 P3 Ir 113.00(13)
C8 P3 Ir 112.02(12)
C61 P3 Ir 118.74(13)
C71 P4 C81 103.32(17)
C71 P4 C8 104.11(16)
C81 P4 C8 101.13(16)
C71 P4 Ru 118.70(13)
C81 P4 Ru 116.00(13)
C8 P4 Ru 111.51(12)
O1 C1 Ir 172.6(4)
O2 C2 Ir 134.1(3)
O2 C2 Ru 137.5(3)
Ir C2 Ru 88.40(13)
O3 C3 Ru 176.4(3)
O4 C4 Ru 178.1(3)
C6 C5 Ir 138.6(3)
C6 C5 Ru 133.1(3)
Ir C5 Ru 88.32(13)
P2 C7 P1 113.12(18)
P3 C8 P4 112.67(18)
C12 C11 C16 119.5(4)
C12 C11 P1 119.7(3)
C16 C11 P1 120.7(3)
C11 C12 C13 120.2(4)
C14 C13 C12 119.5(5)
C15 C14 C13 120.1(4)
C14 C15 C16 121.0(5)
C15 C16 C11 119.7(4)
C22 C21 C26 118.6(4)
C22 C21 P1 118.5(3)
C26 C21 P1 122.8(3)
C21 C22 C23 121.0(4)
C24 C23 C22 119.4(5)
C23 C24 C25 120.3(4)
C24 C25 C26 120.8(4)
C25 C26 C21 119.8(5)
C32 C31 C36 118.9(4)
C32 C31 P2 122.8(3)
C36 C31 P2 118.3(3)
C31 C32 C33 119.8(4)
C34 C33 C32 120.5(5)
C33 C34 C35 119.9(5)
C34 C35 C36 121.0(5)
C35 C36 C31 119.9(5)
C46 C41 C42 119.1(4)
C46 C41 P2 122.9(3)
C42 C41 P2 117.8(3)
C43 C42 C41 120.3(5)
C44 C43 C42 119.9(5)
C45 C44 C43 120.7(4)
C44 C45 C46 119.9(5)
C41 C46 C45 120.0(5)
C56 C51 C52 118.4(4)
C56 C51 P3 123.6(3)
C52 C51 P3 118.0(3)
C53 C52 C51 121.3(4)
C54 C53 C52 119.8(4)
C53 C54 C55 120.8(4)
C54 C55 C56 119.8(4)
C51 C56 C55 120.0(4)
C62 C61 C66 118.6(4)
C62 C61 P3 121.2(3)
C66 C61 P3 120.1(3)
C61 C62 C63 121.1(4)
C64 C63 C62 119.4(4)
C65 C64 C63 120.5(4)
C64 C65 C66 120.2(4)
C65 C66 C61 120.1(4)
C76 C71 C72 118.6(3)
C76 C71 P4 119.3(3)
C72 C71 P4 122.1(3)
C73 C72 C71 120.4(4)
C74 C73 C72 120.2(4)
C73 C74 C75 120.0(4)
C74 C75 C76 120.2(4)
C75 C76 C71 120.6(4)
C86 C81 C82 119.2(4)
C86 C81 P4 120.8(3)
C82 C81 P4 120.1(3)
C81 C82 C83 120.2(5)
C84 C83 C82 120.2(5)
C85 C84 C83 119.4(4)
C84 C85 C86 121.4(5)
C81 C86 C85 119.7(4)
O93 S1 O91 121.8(17)
O93 S1 O92 108.8(13)
O91 S1 O92 114.3(16)
O93 S1 C91 104.9(10)
O91 S1 C91 104.9(11)
O92 S1 C91 99.0(9)
F93 C91 F91 106.1(14)
F93 C91 F92 109.6(15)
F91 C91 F92 110.7(15)
F93 C91 S1 112.5(10)
F91 C91 S1 110.5(12)
F92 C91 S1 107.5(10)
O94A S2A O95A 110.2(3)
O94A S2A O96A 110.0(3)
O95A S2A O96A 109.8(3)
O94A S2A C92A 106.6(8)
O95A S2A C92A 108.2(8)
O96A S2A C92A 112.0(8)
F96A C92A F94A 108.8(3)
F96A C92A F95A 109.0(3)
F94A C92A F95A 109.1(3)
F96A C92A S2A 113.0(9)
F94A C92A S2A 109.3(8)
F95A C92A S2A 107.6(8)
O96B S2B O94B 110.7(3)
O96B S2B O95B 110.4(3)
O94B S2B O95B 110.2(3)
O96B S2B C92B 99.2(8)
O94B S2B C92B 111.1(8)
O95B S2B C92B 114.7(8)
F96B C92B F95B 109.6(3)
F96B C92B F94B 109.2(3)
F95B C92B F94B 109.1(3)
F96B C92B S2B 104.8(9)
F95B C92B S2B 109.1(8)
F94B C92B S2B 115.0(9)
Cl2S C1S Cl1S 108.7(2)

loop_
_geom_bond_atom_site_label_1
_geom_bond_atom_site_label_2
_geom_bond_distance
Ir C1 1.881(4)
Ir C2 2.001(3)
Ir C5 2.050(3)
Ir P3 2.3314(10)
Ir P1 2.3372(10)
Ir Ru 2.9278(3)
Ru C4 1.913(4)
Ru C3 1.939(4)
Ru C5 2.151(3)
Ru C2 2.194(3)
Ru P2 2.3815(10)
Ru P4 2.3906(9)
P1 C21 1.831(4)
P1 C11 1.835(4)
P1 C7 1.841(4)
P2 C41 1.818(4)
P2 C31 1.822(4)
P2 C7 1.834(4)
P3 C51 1.815(4)
P3 C8 1.816(4)
P3 C61 1.820(4)
P4 C71 1.826(3)
P4 C81 1.826(4)
P4 C8 1.842(4)
O1 C1 1.158(5)
O2 C2 1.176(4)
O3 C3 1.132(4)
O4 C4 1.135(4)
C5 C6 1.309(5)
C11 C12 1.384(6)
C11 C16 1.386(6)
C12 C13 1.394(6)
C13 C14 1.381(7)
C14 C15 1.367(7)
C15 C16 1.378(6)
C21 C22 1.382(6)
C21 C26 1.402(6)
C22 C23 1.394(6)
C23 C24 1.371(7)
C24 C25 1.374(7)
C25 C26 1.378(6)
C31 C32 1.382(5)
C31 C36 1.384(6)
C32 C33 1.394(6)
C33 C34 1.350(7)
C34 C35 1.360(8)
C35 C36 1.375(7)
C41 C46 1.385(6)
C41 C42 1.389(6)
C42 C43 1.387(6)
C43 C44 1.370(8)
C44 C45 1.365(8)
C45 C46 1.395(6)
C51 C56 1.382(6)
C51 C52 1.399(5)
C52 C53 1.377(5)
C53 C54 1.360(7)
C54 C55 1.376(7)
C55 C56 1.404(6)
C61 C62 1.383(5)
C61 C66 1.393(6)
C62 C63 1.385(5)
C63 C64 1.373(7)
C64 C65 1.372(7)
C65 C66 1.387(6)
C71 C76 1.395(5)
C71 C72 1.398(5)
C72 C73 1.391(5)
C73 C74 1.378(6)
C74 C75 1.382(7)
C75 C76 1.386(6)
C81 C86 1.385(5)
C81 C82 1.387(6)
C82 C83 1.393(6)
C83 C84 1.378(8)
C84 C85 1.362(7)
C85 C86 1.389(6)
S1 O93 1.330(17)
S1 O91 1.37(2)
S1 O92 1.518(17)
S1 C91 1.775(12)
F91 C91 1.29(2)
F92 C91 1.366(16)
F93 C91 1.286(15)
S2A O94A 1.447(3)
S2A O95A 1.447(3)
S2A O96A 1.448(3)
S2A C92A 1.800(3)
F94A C92A 1.350(3)
F95A C92A 1.351(3)
F96A C92A 1.350(3)
S2B O96B 1.442(3)
S2B O94B 1.444(3)
S2B O95B 1.446(3)
S2B C92B 1.799(3)
F94B C92B 1.349(3)
F95B C92B 1.348(3)
F96B C92B 1.347(3)
Cl1S C1S 1.799(3)
Cl2S C1S 1.797(3)

loop_
_geom_torsion_atom_site_label_1
_geom_torsion_atom_site_label_2
_geom_torsion_atom_site_label_3
_geom_torsion_atom_site_label_4
_geom_torsion
C1 Ir Ru C4 179.1(3)
C2 Ir Ru C4 -178.7(2)
C5 Ir Ru C4 0.30(19)
P3 Ir Ru C4 78.18(15)
P1 Ir Ru C4 -75.98(15)
C1 Ir Ru C3 -2.2(3)
C2 Ir Ru C3 0.0(2)
C5 Ir Ru C3 179.0(2)
P3 Ir Ru C3 -103.08(16)
P1 Ir Ru C3 102.75(16)
C1 Ir Ru C5 178.8(2)
C2 Ir Ru C5 -179.01(19)
P3 Ir Ru C5 77.89(13)
P1 Ir Ru C5 -76.27(13)
C1 Ir Ru C2 -2.2(2)
C5 Ir Ru C2 179.01(19)
P3 Ir Ru C2 -103.10(13)
P1 Ir Ru C2 102.74(14)
C1 Ir Ru P2 -94.1(2)
C2 Ir Ru P2 -91.88(13)
C5 Ir Ru P2 87.13(13)
P3 Ir Ru P2 165.02(3)
P1 Ir Ru P2 10.86(3)
C1 Ir Ru P4 90.5(2)
C2 Ir Ru P4 92.65(13)
C5 Ir Ru P4 -88.34(13)
P3 Ir Ru P4 -10.45(3)
P1 Ir Ru P4 -164.61(3)
C1 Ir P1 C21 -87.81(17)
C2 Ir P1 C21 173.66(16)
C5 Ir P1 C21 79.26(16)
P3 Ir P1 C21 16.22(15)
Ru Ir P1 C21 125.21(12)
C1 Ir P1 C11 37.78(18)
C2 Ir P1 C11 -60.75(18)
C5 Ir P1 C11 -155.14(17)
P3 Ir P1 C11 141.81(15)
Ru Ir P1 C11 -109.20(14)
C1 Ir P1 C7 158.68(18)
C2 Ir P1 C7 60.15(17)
C5 Ir P1 C7 -34.25(16)
P3 Ir P1 C7 -97.29(15)
Ru Ir P1 C7 11.70(14)
C4 Ru P2 C41 -18.02(18)
C3 Ru P2 C41 76.42(18)
C5 Ru P2 C41 -105.82(17)
C2 Ru P2 C41 166.66(17)
P4 Ru P2 C41 -103.5(3)
Ir Ru P2 C41 -150.27(15)
C4 Ru P2 C31 -138.30(18)
C3 Ru P2 C31 -43.86(18)
C5 Ru P2 C31 133.90(18)
C2 Ru P2 C31 46.38(18)
P4 Ru P2 C31 136.2(3)
Ir Ru P2 C31 89.45(15)
C4 Ru P2 C7 98.65(17)
C3 Ru P2 C7 -166.91(17)
C5 Ru P2 C7 10.85(15)
C2 Ru P2 C7 -76.67(15)
P4 Ru P2 C7 13.2(3)
Ir Ru P2 C7 -33.60(13)
C1 Ir P3 C51 80.45(17)
C2 Ir P3 C51 178.50(16)
C5 Ir P3 C51 -86.89(16)
P1 Ir P3 C51 -24.09(15)
Ru Ir P3 C51 -133.09(13)
C1 Ir P3 C8 -160.52(17)
C2 Ir P3 C8 -62.47(16)
C5 Ir P3 C8 32.14(16)
P1 Ir P3 C8 94.94(14)
Ru Ir P3 C8 -14.06(13)
C1 Ir P3 C61 -40.89(17)
C2 Ir P3 C61 57.15(16)
C5 Ir P3 C61 151.77(16)
P1 Ir P3 C61 -145.44(14)
Ru Ir P3 C61 105.57(13)
C4 Ru P4 C71 141.34(16)
C3 Ru P4 C71 46.82(16)
C5 Ru P4 C71 -130.94(15)
C2 Ru P4 C71 -43.43(15)
P2 Ru P4 C71 -133.3(3)
Ir Ru P4 C71 -86.48(13)
C4 Ru P4 C81 17.34(17)
C3 Ru P4 C81 -77.18(17)
C5 Ru P4 C81 105.06(16)
C2 Ru P4 C81 -167.43(16)
P2 Ru P4 C81 102.7(3)
Ir Ru P4 C81 149.52(14)
C4 Ru P4 C8 -97.69(16)
C3 Ru P4 C8 167.79(16)
C5 Ru P4 C8 -9.97(15)
C2 Ru P4 C8 77.54(15)
P2 Ru P4 C8 -12.3(3)
Ir Ru P4 C8 34.49(12)
C2 Ir C1 O1 -173(3)
C5 Ir C1 O1 4(3)
P3 Ir C1 O1 -70(3)
P1 Ir C1 O1 83(3)
Ru Ir C1 O1 -172(3)
C1 Ir C2 O2 -1.7(4)
C5 Ir C2 O2 178.8(4)
P3 Ir C2 O2 -95.8(4)
P1 Ir C2 O2 94.6(4)
Ru Ir C2 O2 179.6(5)
C1 Ir C2 Ru 178.76(14)
C5 Ir C2 Ru -0.73(14)
P3 Ir C2 Ru 84.66(9)
P1 Ir C2 Ru -84.93(10)
C4 Ru C2 O2 -168.1(15)
C3 Ru C2 O2 0.5(4)
C5 Ru C2 O2 -178.8(4)
P2 Ru C2 O2 -92.2(4)
P4 Ru C2 O2 94.0(4)
Ir Ru C2 O2 -179.5(5)
C4 Ru C2 Ir 11.4(18)
C3 Ru C2 Ir -179.99(15)
C5 Ru C2 Ir 0.69(13)
P2 Ru C2 Ir 87.32(10)
P4 Ru C2 Ir -86.46(10)
C4 Ru C3 O3 5(6)
C5 Ru C3 O3 -157(5)
C2 Ru C3 O3 -174(100)
P2 Ru C3 O3 -84(6)
P4 Ru C3 O3 96(6)
Ir Ru C3 O3 -174(100)
C3 Ru C4 O4 -129(11)
C5 Ru C4 O4 51(11)
C2 Ru C4 O4 40(12)
P2 Ru C4 O4 -36(11)
P4 Ru C4 O4 138(11)
Ir Ru C4 O4 50(11)
C1 Ir C5 C6 4.3(10)
C2 Ir C5 C6 -178.0(5)
P3 Ir C5 C6 79.7(4)
P1 Ir C5 C6 -76.0(4)
Ru Ir C5 C6 -178.7(5)
C1 Ir C5 Ru -177.0(6)
C2 Ir C5 Ru 0.74(14)
P3 Ir C5 Ru -101.58(9)
P1 Ir C5 Ru 102.73(10)
C4 Ru C5 C6 -0.9(4)
C3 Ru C5 C6 161(3)
C2 Ru C5 C6 178.2(4)
P2 Ru C5 C6 88.1(4)
P4 Ru C5 C6 -91.6(4)
Ir Ru C5 C6 178.9(5)
C4 Ru C5 Ir -179.78(14)
C3 Ru C5 Ir -18(4)
C2 Ru C5 Ir -0.68(13)
P2 Ru C5 Ir -90.71(10)
P4 Ru C5 Ir 89.54(10)
C41 P2 C7 P1 171.7(2)
C31 P2 C7 P1 -81.3(2)
Ru P2 C7 P1 50.9(2)
C21 P1 C7 P2 -158.2(2)
C11 P1 C7 P2 89.9(2)
Ir P1 C7 P2 -38.6(2)
C51 P3 C8 P4 165.95(19)
C61 P3 C8 P4 -86.0(2)
Ir P3 C8 P4 42.6(2)
C71 P4 C8 P3 74.9(2)
C81 P4 C8 P3 -178.1(2)
Ru P4 C8 P3 -54.2(2)
C21 P1 C11 C12 140.1(4)
C7 P1 C11 C12 -112.6(4)
Ir P1 C11 C12 12.7(4)
C21 P1 C11 C16 -43.0(4)
C7 P1 C11 C16 64.2(4)
Ir P1 C11 C16 -170.5(3)
C16 C11 C12 C13 0.9(7)
P1 C11 C12 C13 177.7(4)
C11 C12 C13 C14 -0.9(8)
C12 C13 C14 C15 -0.1(9)
C13 C14 C15 C16 1.1(9)
C14 C15 C16 C11 -1.1(8)
C12 C11 C16 C15 0.1(7)
P1 C11 C16 C15 -176.7(4)
C11 P1 C21 C22 -113.9(3)
C7 P1 C21 C22 137.1(3)
Ir P1 C21 C22 16.9(3)
C11 P1 C21 C26 70.0(4)
C7 P1 C21 C26 -39.0(4)
Ir P1 C21 C26 -159.2(3)
C26 C21 C22 C23 -0.5(6)
P1 C21 C22 C23 -176.8(3)
C21 C22 C23 C24 0.6(6)
C22 C23 C24 C25 -1.1(7)
C23 C24 C25 C26 1.5(7)
C24 C25 C26 C21 -1.4(7)
C22 C21 C26 C25 0.9(6)
P1 C21 C26 C25 177.0(3)
C41 P2 C31 C32 -124.0(4)
C7 P2 C31 C32 127.8(4)
Ru P2 C31 C32 0.4(4)
C41 P2 C31 C36 55.3(4)
C7 P2 C31 C36 -52.8(4)
Ru P2 C31 C36 179.7(3)
C36 C31 C32 C33 2.6(7)
P2 C31 C32 C33 -178.1(4)
C31 C32 C33 C34 -0.8(9)
C32 C33 C34 C35 -1.7(11)
C33 C34 C35 C36 2.4(12)
C34 C35 C36 C31 -0.5(11)
C32 C31 C36 C35 -2.0(8)
P2 C31 C36 C35 178.7(5)
C31 P2 C41 C46 -132.4(4)
C7 P2 C41 C46 -24.7(4)
Ru P2 C41 C46 97.1(4)
C31 P2 C41 C42 52.7(4)
C7 P2 C41 C42 160.4(3)
Ru P2 C41 C42 -77.7(3)
C46 C41 C42 C43 -1.4(6)
P2 C41 C42 C43 173.7(3)
C41 C42 C43 C44 0.9(7)
C42 C43 C44 C45 -0.4(8)
C43 C44 C45 C46 0.5(8)
C42 C41 C46 C45 1.4(7)
P2 C41 C46 C45 -173.4(4)
C44 C45 C46 C41 -1.0(7)
C8 P3 C51 C56 7.5(4)
C61 P3 C51 C56 -100.1(3)
Ir P3 C51 C56 130.2(3)
C8 P3 C51 C52 -173.4(3)
C61 P3 C51 C52 79.0(3)
Ir P3 C51 C52 -50.7(3)
C56 C51 C52 C53 -1.3(6)
P3 C51 C52 C53 179.6(3)
C51 C52 C53 C54 0.4(7)
C52 C53 C54 C55 0.6(7)
C53 C54 C55 C56 -0.7(7)
C52 C51 C56 C55 1.1(6)
P3 C51 C56 C55 -179.8(3)
C54 C55 C56 C51 -0.2(7)
C51 P3 C61 C62 -139.6(3)
C8 P3 C61 C62 110.7(3)
Ir P3 C61 C62 -13.6(4)
C51 P3 C61 C66 44.5(3)
C8 P3 C61 C66 -65.1(3)
Ir P3 C61 C66 170.6(3)
C66 C61 C62 C63 0.3(6)
P3 C61 C62 C63 -175.6(3)
C61 C62 C63 C64 0.3(6)
C62 C63 C64 C65 -0.8(7)
C63 C64 C65 C66 0.8(7)
C64 C65 C66 C61 -0.3(7)
C62 C61 C66 C65 -0.2(6)
P3 C61 C66 C65 175.7(3)
C81 P4 C71 C76 -60.8(3)
C8 P4 C71 C76 44.5(3)
Ru P4 C71 C76 169.1(2)
C81 P4 C71 C72 117.8(3)
C8 P4 C71 C72 -136.9(3)
Ru P4 C71 C72 -12.2(3)
C76 C71 C72 C73 0.4(5)
P4 C71 C72 C73 -178.2(3)
C71 C72 C73 C74 -0.6(6)
C72 C73 C74 C75 0.2(7)
C73 C74 C75 C76 0.4(7)
C74 C75 C76 C71 -0.6(7)
C72 C71 C76 C75 0.2(6)
P4 C71 C76 C75 178.9(3)
C71 P4 C81 C86 -22.2(4)
C8 P4 C81 C86 -129.8(3)
Ru P4 C81 C86 109.4(3)
C71 P4 C81 C82 158.3(3)
C8 P4 C81 C82 50.7(4)
Ru P4 C81 C82 -70.0(4)
C86 C81 C82 C83 0.3(7)
P4 C81 C82 C83 179.7(4)
C81 C82 C83 C84 0.1(8)
C82 C83 C84 C85 0.0(8)
C83 C84 C85 C86 -0.5(8)
C82 C81 C86 C85 -0.7(6)
P4 C81 C86 C85 179.8(4)
C84 C85 C86 C81 0.8(8)
O93 S1 C91 F93 -178.5(13)
O91 S1 C91 F93 52.1(18)
O92 S1 C91 F93 -66.1(13)
O93 S1 C91 F91 -60.1(15)
O91 S1 C91 F91 170(2)
O92 S1 C91 F91 52.2(15)
O93 S1 C91 F92 60.8(16)
O91 S1 C91 F92 -69(2)
O92 S1 C91 F92 173.2(15)
O94A S2A C92A F96A 68.1(8)
O95A S2A C92A F96A -50.5(8)
O96A S2A C92A F96A -171.7(7)
O94A S2A C92A F94A -170.6(7)
O95A S2A C92A F94A 70.8(8)
O96A S2A C92A F94A -50.3(8)
O94A S2A C92A F95A -52.3(8)
O95A S2A C92A F95A -170.9(7)
O96A S2A C92A F95A 68.0(8)
O96B S2B C92B F96B 173.7(7)
O94B S2B C92B F96B -69.7(8)
O95B S2B C92B F96B 56.1(8)
O96B S2B C92B F95B -69.0(8)
O94B S2B C92B F95B 47.5(8)
O95B S2B C92B F95B 173.3(7)
O96B S2B C92B F94B 53.9(8)
O94B S2B C92B F94B 170.5(7)
O95B S2B C92B F94B -63.7(9)
